data_7706246
loop_
_publ_author_name
'Murphy, Gabriel L.'
'Kegler, Philip'
'Klinkenberg, Martina'
'Wang, Shuao'
'Alekseev, Evgeny V.'

_publ_section_title
;
 Extreme condition high temperature and high pressure studies of the
 K-U-Mo-O system.
;
_journal_issue 44
_journal_name_full 'Dalton transactions (Cambridge, England : 2003)'
_journal_page_first 15843
_journal_page_last 15853
_journal_paper_doi 10.1039/d0dt03367g
_journal_volume 49
_journal_year 2020
_chemical_formula_sum 'K5 Mo O37 U10'
_chemical_formula_weight 3263.74
_space_group_crystal_system triclinic
_space_group_IT_number 1
_space_group_name_Hall 'P 1'
_space_group_name_H-M_alt 'P 1'
_audit_creation_method SHELXL-2018/3
_audit_update_record
;
2020-09-15 deposited with the CCDC.	2020-10-31 downloaded from the CCDC.
;
_cell_angle_alpha 111.118(6)
_cell_angle_beta 102.845(5)
_cell_angle_gamma 104.506(6)
_cell_formula_units_Z 1
_cell_length_a 8.0728(5)
_cell_length_b 11.0224(7)
_cell_length_c 11.4744(6)
_cell_measurement_reflns_used 9809
_cell_measurement_temperature 293(2)
_cell_measurement_theta_max 32.576
_cell_measurement_theta_min 2.778
_cell_volume 865.09(11)
_computing_structure_refinement 'SHELXL-2018/3 (Sheldrick, 2018)'
_diffrn_ambient_temperature 293(2)
_diffrn_detector_area_resol_mean 15.9834
_diffrn_measured_fraction_theta_full 0.999
_diffrn_measured_fraction_theta_max 0.999
_diffrn_measurement_device_type 'SuperNova, Dual, Cu at zero, Eos'
_diffrn_measurement_method '\w scans'
_diffrn_radiation_type MoK\a
_diffrn_radiation_wavelength 0.71073
_diffrn_reflns_av_R_equivalents 0.0314
_diffrn_reflns_av_unetI/netI 0.0530
_diffrn_reflns_Laue_measured_fraction_full 0.999
_diffrn_reflns_Laue_measured_fraction_max 0.999
_diffrn_reflns_limit_h_max 10
_diffrn_reflns_limit_h_min -9
_diffrn_reflns_limit_k_max 14
_diffrn_reflns_limit_k_min -14
_diffrn_reflns_limit_l_max 15
_diffrn_reflns_limit_l_min -15
_diffrn_reflns_number 8096
_diffrn_reflns_point_group_measured_fraction_full 0.999
_diffrn_reflns_point_group_measured_fraction_max 0.999
_diffrn_reflns_theta_full 25.242
_diffrn_reflns_theta_max 28.282
_diffrn_reflns_theta_min 2.778
_exptl_absorpt_coefficient_mu 47.677
_exptl_crystal_colour orange
_exptl_crystal_density_diffrn 6.265
_exptl_crystal_description column
_exptl_crystal_F_000 1353
_refine_diff_density_max 5.400
_refine_diff_density_min -2.674
_refine_diff_density_rms 0.496
_refine_ls_abs_structure_details
;
 Refined as a perfect inversion twin.
;
_refine_ls_abs_structure_Flack 0.5
_refine_ls_extinction_method none
_refine_ls_goodness_of_fit_ref 1.131
_refine_ls_hydrogen_treatment undef
_refine_ls_matrix_type full
_refine_ls_number_parameters 279
_refine_ls_number_reflns 5580
_refine_ls_number_restraints 3
_refine_ls_restrained_S_all 1.131
_refine_ls_R_factor_all 0.0443
_refine_ls_R_factor_gt 0.0340
_refine_ls_shift/su_max 0.000
_refine_ls_shift/su_mean 0.000
_refine_ls_structure_factor_coef Fsqd
_refine_ls_weighting_details 'w=1/[\s^2^(Fo^2^)+(0.0203P)^2^+15.1132P] where P=(Fo^2^+2Fc^2^)/3'
_refine_ls_weighting_scheme calc
_refine_ls_wR_factor_gt 0.0761
_refine_ls_wR_factor_ref 0.0827
_reflns_Friedel_coverage 1.000
_reflns_Friedel_fraction_full 0.999
_reflns_Friedel_fraction_max 0.999
_reflns_number_gt 4831
_reflns_number_total 5580
_reflns_threshold_expression 'I > 2\s(I)'
_cod_data_source_file d0dt03367g2.cif
_cod_data_source_block shelx_CCDC1
_cod_original_cell_volume 865.09(10)
_cod_database_code 7706246
_shelx_shelxl_version_number 2018/3
_shelx_space_group_comment
;
The symmetry employed for this shelxl refinement is uniquely defined
by the following loop, which should always be used as a source of
symmetry information in preference to the above space-group names.
They are only intended as comments.
;

loop_
_space_group_symop_operation_xyz
'x, y, z'

loop_
_atom_site_label
_atom_site_type_symbol
_atom_site_fract_x
_atom_site_fract_y
_atom_site_fract_z
_atom_site_U_iso_or_equiv
_atom_site_adp_type
_atom_site_occupancy
_atom_site_site_symmetry_order
_atom_site_calc_flag
_atom_site_refinement_flags_posn
_atom_site_refinement_flags_adp
_atom_site_refinement_flags_occupancy
_atom_site_disorder_assembly
_atom_site_disorder_group
U1 U 0.2663(2) 0.86582(16) 0.41719(15) 0.0061(4) Uani 1 1 d . . . . .
U2 U 0.8777(2) 1.57509(17) 0.75903(16) 0.0056(4) Uani 1 1 d . . . . .
U3 U 0.5713(2) 1.21933(18) 0.06310(16) 0.0097(4) Uani 1 1 d . . . . .
U4 U 0.2841(2) 0.89387(17) 0.11181(17) 0.0077(4) Uani 1 1 d . . . . .
U5 U 0.5745(2) 1.21888(18) 0.47642(16) 0.0084(4) Uani 1 1 d . . . . .
U6 U 1.2650(2) 1.86653(18) 0.78224(16) 0.0074(4) Uani 1 1 d . . . . .
U7 U 0.8594(2) 1.54734(17) 0.42936(17) 0.0076(4) Uani 1 1 d . . . . .
U8 U -0.1233(2) 0.57449(17) 0.12475(16) 0.0066(4) Uani 1 1 d . . . . .
U9 U 0.5379(3) 0.72971(18) 0.59234(17) 0.0091(4) Uani 1 1 d . . . . .
U10 U 0.6051(2) 1.71137(19) 0.94833(17) 0.0084(4) Uani 1 1 d . . . . .
Mo1 Mo 0.6279(3) 1.2125(3) -0.2239(2) 0.0117(5) Uani 1 1 d . . . . .
K1 K 0.9821(11) 1.0881(9) -0.0431(8) 0.0265(18) Uiso 1 1 d . . . . .
K2A K 0.9334(13) 1.0449(9) -0.3995(8) 0.003(2) Uiso 0.568(17) 1 d . . P . .
K2B K 0.7612(18) 0.9043(13) -0.6125(13) 0.001(3) Uiso 0.432(17) 1 d . . P . .
K3 K -0.6035(14) 0.5302(11) 0.1817(10) 0.041(3) Uiso 1 1 d . . . . .
K4A K -0.0465(11) 1.1057(8) 0.2904(7) 0.0094(15) Uiso 0.7 1 d . . P . .
K4B K 0.078(4) 1.224(3) 0.290(2) 0.019(5) Uiso 0.3 1 d . . P . .
K5 K 1.2002(14) 1.4002(10) 0.6120(9) 0.037(2) Uiso 1 1 d . . . . .
O1 O 0.124(4) 0.773(3) -0.102(3) 0.018(8) Uiso 1 1 d . . . . .
O2 O 0.720(4) 1.453(3) 0.213(3) 0.010(7) Uiso 1 1 d . . . . .
O3 O 1.431(3) 1.762(2) 0.786(2) 0.000(5) Uiso 1 1 d . . . . .
O4 O 1.009(4) 1.678(3) 0.353(3) 0.010(7) Uiso 1 1 d . . . . .
O5 O -0.293(4) 0.678(3) 0.144(3) 0.016(7) Uiso 1 1 d . . . . .
O6 O 0.436(4) 0.988(3) 0.330(3) 0.006(6) Uiso 1 1 d . . . . .
O7 O 0.124(3) 0.774(3) 0.193(3) 0.004(6) Uiso 1 1 d . . . . .
O8 O 1.314(4) 1.829(3) 0.598(3) 0.012(7) Uiso 1 1 d . . . . .
O9 O 0.421(4) 0.770(3) 0.400(3) 0.009(6) Uiso 1 1 d . . . . .
O10 O 0.698(5) 1.664(3) 0.745(3) 0.022(8) Uiso 1 1 d . . . . .
O11 O 0.819(4) 1.610(3) 0.940(3) 0.004(6) Uiso 1 1 d . . . . .
O12 O 0.408(4) 0.997(3) 0.007(3) 0.011(6) Uiso 1 1 d . . . . .
O13 O 1.036(3) 1.660(2) 0.643(2) 0.000(5) Uiso 1 1 d . . . . .
O14 O 0.724(4) 1.451(3) 0.543(3) 0.011(6) Uiso 1 1 d . . . . .
O15 O 0.124(6) 0.970(4) 0.447(4) 0.032(10) Uiso 1 1 d . . . . .
O16 O 0.028(4) 0.475(3) 0.099(3) 0.005(6) Uiso 1 1 d . . . . .
O17 O 0.432(5) 0.783(4) 0.085(3) 0.015(8) Uiso 1 1 d . . . . .
O18 O 0.658(3) 1.350(2) -0.293(2) 0.001(5) Uiso 1 1 d . . . . .
O19 O 0.713(5) 1.662(4) 0.462(4) 0.022(9) Uiso 1 1 d . . . . .
O20 O 0.509(4) 1.086(3) -0.403(3) 0.014(7) Uiso 1 1 d . . . . .
O21 O 1.037(3) 1.479(2) 0.773(2) 0.005(5) Uiso 1 1 d . . . . .
O22 O 0.163(5) 1.009(3) 0.142(3) 0.018(8) Uiso 1 1 d . . . . .
O23 O 0.659(3) 1.352(3) -0.049(2) 0.006(5) Uiso 1 1 d . . . . .
O24 O 1.128(4) 1.966(3) 0.758(3) 0.016(7) Uiso 1 1 d . . . . .
O25 O 0.508(4) 1.081(3) -0.172(3) 0.020(7) Uiso 1 1 d . . . . .
O26 O 0.700(5) 0.898(4) 0.673(3) 0.020(9) Uiso 1 1 d . . . . .
O27 O 0.430(5) 1.538(4) 0.863(4) 0.022(9) Uiso 1 1 d . . . . .
O28 O 0.383(4) 0.552(3) 0.510(3) 0.017(7) Uiso 1 1 d . . . . .
O29 O 0.351(4) 1.249(3) 0.454(3) 0.023(8) Uiso 1 1 d . . . . .
O30 O 0.988(4) 1.425(3) 0.404(3) 0.014(7) Uiso 1 1 d . . . . .
O31 O 0.774(4) 1.879(3) 1.028(3) 0.019(7) Uiso 1 1 d . . . . .
O32 O 0.776(4) 1.197(3) 0.096(3) 0.016(7) Uiso 1 1 d . . . . .
O33 O 0.355(4) 1.241(3) 0.043(3) 0.019(7) Uiso 1 1 d . . . . .
O34 O 0.834(4) 1.200(3) -0.193(2) 0.012(6) Uiso 1 1 d . . . . .
O35 O 0.790(4) 1.193(3) 0.518(3) 0.022(7) Uiso 1 1 d . . . . .
O36 O 0.603(4) 1.203(3) 0.276(3) 0.031(5) Uiso 1 1 d . . . . .
OW1 O 0.289(4) 1.216(3) -0.271(3) 0.029(8) Uiso 1 1 d . . . . .

loop_
_atom_site_aniso_label
_atom_site_aniso_U_11
_atom_site_aniso_U_22
_atom_site_aniso_U_33
_atom_site_aniso_U_23
_atom_site_aniso_U_13
_atom_site_aniso_U_12
U1 0.0048(10) 0.0086(9) 0.0048(9) 0.0046(8) 0.0010(7) 0.0005(7)
U2 0.0034(9) 0.0072(8) 0.0067(9) 0.0039(7) 0.0016(7) 0.0018(7)
U3 0.0141(10) 0.0074(8) 0.0055(9) 0.0014(7) 0.0064(7) 0.0000(7)
U4 0.0078(10) 0.0102(10) 0.0060(9) 0.0058(8) 0.0033(7) 0.0004(8)
U5 0.0087(9) 0.0054(8) 0.0072(9) 0.0033(7) -0.0002(7) -0.0019(7)
U6 0.0099(10) 0.0086(9) 0.0037(8) 0.0029(7) 0.0028(7) 0.0026(7)
U7 0.0117(10) 0.0068(9) 0.0056(9) 0.0029(8) 0.0043(7) 0.0039(8)
U8 0.0074(10) 0.0065(9) 0.0075(9) 0.0045(8) 0.0034(8) 0.0019(7)
U9 0.0114(12) 0.0100(10) 0.0081(9) 0.0054(8) 0.0042(8) 0.0043(8)
U10 0.0056(11) 0.0132(10) 0.0082(9) 0.0061(8) 0.0021(8) 0.0047(8)
Mo1 0.0131(13) 0.0111(10) 0.0094(10) 0.0047(9) 0.0050(10) 0.0008(10)

loop_
_atom_type_symbol
_atom_type_description
_atom_type_scat_dispersion_real
_atom_type_scat_dispersion_imag
_atom_type_scat_source
O O 0.0106 0.0060 'International Tables Vol C Tables 4.2.6.8 and 6.1.1.4'
K K 0.2009 0.2494 'International Tables Vol C Tables 4.2.6.8 and 6.1.1.4'
Mo Mo -1.6832 0.6857 'International Tables Vol C Tables 4.2.6.8 and 6.1.1.4'
U U -9.6767 9.6646 'International Tables Vol C Tables 4.2.6.8 and 6.1.1.4'

loop_
_geom_angle_atom_site_label_1
_geom_angle_atom_site_label_2
_geom_angle_atom_site_label_3
_geom_angle
_geom_angle_site_symmetry_1
_geom_angle_site_symmetry_3
_geom_angle_publ_flag
O9 U1 O15 175.7(16) . . ?
O9 U1 O8 76.8(13) . 1_445 ?
O15 U1 O8 100.4(16) . 1_445 ?
O9 U1 O4 96.6(11) . 1_445 ?
O15 U1 O4 86.1(14) . 1_445 ?
O8 U1 O4 79.0(11) 1_445 1_445 ?
O9 U1 O7 93.3(11) . . ?
O15 U1 O7 90.8(15) . . ?
O8 U1 O7 147.1(11) 1_445 . ?
O4 U1 O7 71.0(8) 1_445 . ?
O9 U1 O6 83.5(12) . . ?
O15 U1 O6 96.6(15) . . ?
O8 U1 O6 137.5(11) 1_445 . ?
O4 U1 O6 141.2(10) 1_445 . ?
O7 U1 O6 70.3(10) . . ?
O9 U1 O20 93.5(11) . 1_556 ?
O15 U1 O20 82.5(14) . 1_556 ?
O8 U1 O20 75.2(11) 1_445 1_556 ?
O4 U1 O20 149.2(9) 1_445 1_556 ?
O7 U1 O20 137.4(9) . 1_556 ?
O6 U1 O20 68.8(10) . 1_556 ?
O9 U1 U9 38.1(9) . . ?
O15 U1 U9 138.6(13) . . ?
O8 U1 U9 39.1(9) 1_445 . ?
O4 U1 U9 91.2(7) 1_445 . ?
O7 U1 U9 127.1(7) . . ?
O6 U1 U9 110.4(8) . . ?
O20 U1 U9 79.0(6) 1_556 . ?
O9 U1 U4 88.6(9) . . ?
O15 U1 U4 93.9(13) . . ?
O8 U1 U4 165.3(9) 1_445 . ?
O4 U1 U4 105.6(7) 1_445 . ?
O7 U1 U4 34.7(6) . . ?
O6 U1 U4 35.7(7) . . ?
O20 U1 U4 103.6(7) 1_556 . ?
U9 U1 U4 126.22(7) . . ?
O9 U1 U8 93.5(9) . . ?
O15 U1 U8 90.7(13) . . ?
O8 U1 U8 112.8(9) 1_445 . ?
O4 U1 U8 35.6(7) 1_445 . ?
O7 U1 U8 35.5(6) . . ?
O6 U1 U8 105.6(7) . . ?
O20 U1 U8 170.5(6) 1_556 . ?
U9 U1 U8 110.41(5) . . ?
U4 U1 U8 70.10(4) . . ?
O9 U1 U5 100.3(9) . . ?
O15 U1 U5 77.6(13) . . ?
O8 U1 U5 113.6(9) 1_445 . ?
O4 U1 U5 160.9(7) 1_445 . ?
O7 U1 U5 99.0(7) . . ?
O6 U1 U5 34.3(7) . . ?
O20 U1 U5 38.4(6) 1_556 . ?
U9 U1 U5 107.59(6) . . ?
U4 U1 U5 66.10(5) . . ?
U8 U1 U5 133.47(4) . . ?
O9 U1 K2B 38.9(9) . 1_556 ?
O15 U1 K2B 139.4(13) . 1_556 ?
O8 U1 K2B 97.5(9) 1_445 1_556 ?
O4 U1 K2B 133.2(7) 1_445 1_556 ?
O7 U1 K2B 93.5(7) . 1_556 ?
O6 U1 K2B 48.2(8) . 1_556 ?
O20 U1 K2B 67.4(7) 1_556 1_556 ?
U9 U1 K2B 62.8(2) . 1_556 ?
U4 U1 K2B 69.0(2) . 1_556 ?
U8 U1 K2B 115.16(18) . 1_556 ?
U5 U1 K2B 61.86(19) . 1_556 ?
O21 U2 O10 175.8(12) . . ?
O21 U2 O11 100.7(11) . . ?
O10 U2 O11 77.2(12) . . ?
O21 U2 O14 97.4(10) . . ?
O10 U2 O14 81.9(12) . . ?
O11 U2 O14 136.4(11) . . ?
O21 U2 O1 86.1(11) . 1_666 ?
O10 U2 O1 97.1(12) . 1_666 ?
O11 U2 O1 81.9(11) . 1_666 ?
O14 U2 O1 138.9(11) . 1_666 ?
O21 U2 O13 86.7(10) . . ?
O10 U2 O13 97.0(11) . . ?
O11 U2 O13 149.0(10) . . ?
O14 U2 O13 70.8(9) . . ?
O1 U2 O13 68.5(9) 1_666 . ?
O21 U2 O18 80.9(9) . 1_556 ?
O10 U2 O18 95.0(11) . 1_556 ?
O11 U2 O18 76.5(9) . 1_556 ?
O14 U2 O18 67.6(9) . 1_556 ?
O1 U2 O18 152.2(9) 1_666 1_556 ?
O13 U2 O18 134.4(8) . 1_556 ?
O21 U2 U10 136.5(7) . . ?
O10 U2 U10 41.2(10) . . ?
O11 U2 U10 36.0(8) . . ?
O14 U2 U10 113.4(7) . . ?
O1 U2 U10 89.5(8) 1_666 . ?
O13 U2 U10 131.2(6) . . ?
O18 U2 U10 83.3(5) 1_556 . ?
O21 U2 U7 96.2(7) . . ?
O10 U2 U7 85.7(10) . . ?
O11 U2 U7 162.6(8) . . ?
O14 U2 U7 35.6(7) . . ?
O1 U2 U7 103.3(8) 1_666 . ?
O13 U2 U7 35.5(6) . . ?
O18 U2 U7 102.5(5) 1_556 . ?
U10 U2 U7 126.80(6) . . ?
O21 U2 U6 88.4(7) . . ?
O10 U2 U6 95.8(10) . . ?
O11 U2 U6 115.3(8) . . ?
O14 U2 U6 104.5(7) . . ?
O1 U2 U6 34.5(8) 1_666 . ?
O13 U2 U6 34.3(6) . . ?
O18 U2 U6 165.6(5) 1_556 . ?
U10 U2 U6 111.06(4) . . ?
U7 U2 U6 68.85(4) . . ?
O21 U2 U5 81.0(7) . . ?
O10 U2 U5 96.4(9) . . ?
O11 U2 U5 112.6(8) . . ?
O14 U2 U5 32.9(7) . . ?
O1 U2 U5 162.1(8) 1_666 . ?
O13 U2 U5 98.1(6) . . ?
O18 U2 U5 36.7(5) 1_556 . ?
U10 U2 U5 108.46(6) . . ?
U7 U2 U5 66.05(5) . . ?
U6 U2 U5 132.03(4) . . ?
O21 U2 K5 31.3(7) . . ?
O10 U2 K5 150.8(10) . . ?
O11 U2 K5 132.0(8) . . ?
O14 U2 K5 74.6(8) . . ?
O1 U2 K5 89.6(8) 1_666 . ?
O13 U2 K5 59.2(6) . . ?
O18 U2 K5 92.0(6) 1_556 . ?
U10 U2 K5 167.87(15) . . ?
U7 U2 K5 65.12(15) . . ?
U6 U2 K5 74.03(15) . . ?
U5 U2 K5 72.99(15) . . ?
O32 U3 O33 174.5(13) . . ?
O32 U3 O12 93.8(13) . . ?
O33 U3 O12 84.3(12) . . ?
O32 U3 O2 89.0(13) . . ?
O33 U3 O2 90.3(12) . . ?
O12 U3 O2 152.6(11) . . ?
O32 U3 O23 92.0(12) . . ?
O33 U3 O23 92.8(11) . . ?
O12 U3 O23 136.8(9) . . ?
O2 U3 O23 70.2(10) . . ?
O32 U3 O25 88.3(12) . . ?
O33 U3 O25 96.0(11) . . ?
O12 U3 O25 71.5(10) . . ?
O2 U3 O25 135.9(11) . . ?
O23 U3 O25 65.9(9) . . ?
O32 U3 O36 79.1(11) . . ?
O33 U3 O36 95.4(10) . . ?
O12 U3 O36 74.3(10) . . ?
O2 U3 O36 79.5(10) . . ?
O23 U3 O36 148.6(9) . . ?
O25 U3 O36 142.6(9) . . ?
O32 U3 Mo1 85.3(10) . . ?
O33 U3 Mo1 100.2(9) . . ?
O12 U3 Mo1 104.3(7) . . ?
O2 U3 Mo1 103.1(8) . . ?
O23 U3 Mo1 33.8(6) . . ?
O25 U3 Mo1 32.8(7) . . ?
O36 U3 Mo1 164.1(6) . . ?
O32 U3 U6 101.1(10) . 1_444 ?
O33 U3 U6 80.2(9) . 1_444 ?
O12 U3 U6 34.0(7) . 1_444 ?
O2 U3 U6 168.1(8) . 1_444 ?
O23 U3 U6 102.9(6) . 1_444 ?
O25 U3 U6 39.7(7) . 1_444 ?
O36 U3 U6 108.3(6) . 1_444 ?
Mo1 U3 U6 71.88(6) . 1_444 ?
O32 U3 U8 81.4(10) . 1_665 ?
O33 U3 U8 100.9(9) . 1_665 ?
O12 U3 U8 172.4(8) . 1_665 ?
O2 U3 U8 34.0(8) . 1_665 ?
O23 U3 U8 38.2(6) . 1_665 ?
O25 U3 U8 102.3(7) . 1_665 ?
O36 U3 U8 110.4(6) . 1_665 ?
Mo1 U3 U8 69.53(6) . 1_665 ?
U6 U3 U8 140.97(6) 1_444 1_665 ?
O32 U3 K3 136.7(10) . 1_665 ?
O33 U3 K3 42.9(9) . 1_665 ?
O12 U3 K3 124.1(8) . 1_665 ?
O2 U3 K3 47.7(8) . 1_665 ?
O23 U3 K3 74.9(6) . 1_665 ?
O25 U3 K3 120.8(7) . 1_665 ?
O36 U3 K3 91.0(6) . 1_665 ?
Mo1 U3 K3 102.39(17) . 1_665 ?
U6 U3 K3 121.92(16) 1_444 1_665 ?
U8 U3 K3 62.61(16) 1_665 1_665 ?
O32 U3 U4 97.1(10) . . ?
O33 U3 U4 79.2(9) . . ?
O12 U3 U4 22.7(7) . . ?
O2 U3 U4 129.9(8) . . ?
O23 U3 U4 157.8(6) . . ?
O25 U3 U4 94.0(7) . . ?
O36 U3 U4 53.6(6) . . ?
Mo1 U3 U4 126.83(7) . . ?
U6 U3 U4 55.46(4) 1_444 . ?
U8 U3 U4 163.55(6) 1_665 . ?
K3 U3 U4 110.53(16) 1_665 . ?
O22 U4 O17 175.4(15) . . ?
O22 U4 O1 95.1(14) . . ?
O17 U4 O1 87.6(13) . . ?
O22 U4 O7 89.2(13) . . ?
O17 U4 O7 94.0(12) . . ?
O1 U4 O7 100.3(11) . . ?
O22 U4 O12 88.9(14) . . ?
O17 U4 O12 88.4(13) . . ?
O1 U4 O12 72.3(11) . . ?
O7 U4 O12 172.1(10) . . ?
O22 U4 O6 89.4(13) . . ?
O17 U4 O6 88.3(13) . . ?
O1 U4 O6 171.9(12) . . ?
O7 U4 O6 73.0(10) . . ?
O12 U4 O6 114.6(11) . . ?
O22 U4 U6 95.5(11) . 1_444 ?
O17 U4 U6 84.4(10) . 1_444 ?
O1 U4 U6 36.4(8) . 1_444 ?
O7 U4 U6 136.6(7) . 1_444 ?
O12 U4 U6 36.2(7) . 1_444 ?
O6 U4 U6 149.9(8) . 1_444 ?
O22 U4 U1 88.6(11) . . ?
O17 U4 U1 92.0(10) . . ?
O1 U4 U1 136.1(8) . . ?
O7 U4 U1 35.9(6) . . ?
O12 U4 U1 151.6(7) . . ?
O6 U4 U1 37.1(8) . . ?
U6 U4 U1 171.57(7) 1_444 . ?
O22 U4 U10 156.2(11) . 1_544 ?
O17 U4 U10 22.0(10) . 1_544 ?
O1 U4 U10 74.8(8) . 1_544 ?
O7 U4 U10 113.5(7) . 1_544 ?
O12 U4 U10 67.7(8) . 1_544 ?
O6 U4 U10 103.4(8) . 1_544 ?
U6 U4 U10 63.46(5) 1_444 1_544 ?
U1 U4 U10 113.71(7) . 1_544 ?
O22 U4 U3 76.0(11) . . ?
O17 U4 U3 100.1(10) . . ?
O1 U4 U3 93.2(8) . . ?
O7 U4 U3 160.9(7) . . ?
O12 U4 U3 23.5(7) . . ?
O6 U4 U3 94.5(8) . . ?
U6 U4 U3 58.40(5) 1_444 . ?
U1 U4 U3 129.92(6) . . ?
U10 U4 U3 83.03(5) 1_544 . ?
O22 U4 U5 72.1(11) . . ?
O17 U4 U5 104.4(10) . . ?
O1 U4 U5 161.8(8) . . ?
O7 U4 U5 92.6(7) . . ?
O12 U4 U5 94.1(7) . . ?
O6 U4 U5 26.2(8) . . ?
U6 U4 U5 129.91(6) 1_444 . ?
U1 U4 U5 58.40(5) . . ?
U10 U4 U5 111.85(6) 1_544 . ?
U3 U4 U5 71.52(4) . . ?
O22 U4 K1 33.4(11) . 1_455 ?
O17 U4 K1 146.9(10) . 1_455 ?
O1 U4 K1 65.8(8) . 1_455 ?
O7 U4 K1 109.3(7) . 1_455 ?
O12 U4 K1 65.7(8) . 1_455 ?
O6 U4 K1 120.3(8) . 1_455 ?
U6 U4 K1 62.52(12) 1_444 1_455 ?
U1 U4 K1 120.63(12) . 1_455 ?
U10 U4 K1 125.63(13) 1_544 1_455 ?
U3 U4 K1 64.14(12) . 1_455 ?
U5 U4 K1 97.85(12) . 1_455 ?
O35 U5 O29 173.2(13) . . ?
O35 U5 O14 91.0(12) . . ?
O29 U5 O14 89.3(12) . . ?
O35 U5 O6 89.5(12) . . ?
O29 U5 O6 92.9(13) . . ?
O14 U5 O6 156.3(11) . . ?
O35 U5 O36 88.7(11) . . ?
O29 U5 O36 98.1(11) . . ?
O14 U5 O36 82.1(10) . . ?
O6 U5 O36 74.2(10) . . ?
O35 U5 O18 85.0(10) . 1_556 ?
O29 U5 O18 88.8(11) . 1_556 ?
O14 U5 O18 68.1(9) . 1_556 ?
O6 U5 O18 135.6(10) . 1_556 ?
O36 U5 O18 149.3(9) . 1_556 ?
O35 U5 O20 80.9(11) . 1_556 ?
O29 U5 O20 93.9(12) . 1_556 ?
O14 U5 O20 132.5(10) . 1_556 ?
O6 U5 O20 70.9(10) . 1_556 ?
O36 U5 O20 143.6(9) . 1_556 ?
O18 U5 O20 64.7(8) 1_556 1_556 ?
O35 U5 Mo1 76.2(9) . 1_556 ?
O29 U5 Mo1 97.0(10) . 1_556 ?
O14 U5 Mo1 100.6(7) . 1_556 ?
O6 U5 Mo1 102.6(8) . 1_556 ?
O36 U5 Mo1 164.7(6) . 1_556 ?
O18 U5 Mo1 33.4(5) 1_556 1_556 ?
O20 U5 Mo1 32.0(7) 1_556 1_556 ?
O35 U5 U1 97.4(9) . . ?
O29 U5 U1 81.1(10) . . ?
O14 U5 U1 166.7(7) . . ?
O6 U5 U1 34.8(8) . . ?
O36 U5 U1 108.2(7) . . ?
O18 U5 U1 102.4(5) 1_556 . ?
O20 U5 U1 40.2(7) 1_556 . ?
Mo1 U5 U1 71.80(6) 1_556 . ?
O35 U5 U2 79.2(9) . . ?
O29 U5 U2 97.7(10) . . ?
O14 U5 U2 31.8(7) . . ?
O6 U5 U2 167.3(8) . . ?
O36 U5 U2 111.0(7) . . ?
O18 U5 U2 38.3(5) 1_556 . ?
O20 U5 U2 101.2(7) 1_556 . ?
Mo1 U5 U2 69.17(6) 1_556 . ?
U1 U5 U2 140.50(6) . . ?
O35 U5 K2B 41.5(9) . 1_556 ?
O29 U5 K2B 140.1(10) . 1_556 ?
O14 U5 K2B 129.5(8) . 1_556 ?
O6 U5 K2B 48.1(8) . 1_556 ?
O36 U5 K2B 81.1(6) . 1_556 ?
O18 U5 K2B 112.2(6) 1_556 1_556 ?
O20 U5 K2B 68.0(7) 1_556 1_556 ?
Mo1 U5 K2B 85.8(2) 1_556 1_556 ?
U1 U5 K2B 61.96(19) . 1_556 ?
U2 U5 K2B 120.1(2) . 1_556 ?
O35 U5 U7 85.5(9) . . ?
O29 U5 U7 97.7(10) . . ?
O14 U5 U7 26.4(7) . . ?
O6 U5 U7 130.3(8) . . ?
O36 U5 U7 56.3(7) . . ?
O18 U5 U7 93.3(5) 1_556 . ?
O20 U5 U7 154.9(7) 1_556 . ?
Mo1 U5 U7 123.81(7) 1_556 . ?
U1 U5 U7 164.25(6) . . ?
U2 U5 U7 55.25(4) . . ?
K2B U5 U7 113.70(19) 1_556 . ?
O24 U6 O3 170.6(12) . . ?
O24 U6 O8 93.6(13) . . ?
O3 U6 O8 77.5(11) . . ?
O24 U6 O13 93.3(11) . . ?
O3 U6 O13 88.0(9) . . ?
O8 U6 O13 78.9(11) . . ?
O24 U6 O12 96.9(11) . 1_666 ?
O3 U6 O12 88.4(10) . 1_666 ?
O8 U6 O12 141.0(12) . 1_666 ?
O13 U6 O12 137.4(10) . 1_666 ?
O24 U6 O1 98.2(12) . 1_666 ?
O3 U6 O1 91.0(11) . 1_666 ?
O8 U6 O1 146.4(12) . 1_666 ?
O13 U6 O1 69.1(9) . 1_666 ?
O12 U6 O1 68.5(11) 1_666 1_666 ?
O24 U6 O25 81.2(11) . 1_666 ?
O3 U6 O25 93.3(10) . 1_666 ?
O8 U6 O25 74.5(11) . 1_666 ?
O13 U6 O25 152.4(9) . 1_666 ?
O12 U6 O25 70.2(10) 1_666 1_666 ?
O1 U6 O25 138.3(10) 1_666 1_666 ?
O24 U6 U9 130.2(9) . 1_665 ?
O3 U6 U9 40.6(7) . 1_665 ?
O8 U6 U9 37.3(9) . 1_665 ?
O13 U6 U9 85.7(6) . 1_665 ?
O12 U6 U9 116.9(7) 1_666 1_665 ?
O1 U6 U9 126.9(8) 1_666 1_665 ?
O25 U6 U9 77.8(7) 1_666 1_665 ?
O24 U6 U4 102.1(9) . 1_666 ?
O3 U6 U4 86.7(7) . 1_666 ?
O8 U6 U4 164.0(9) . 1_666 ?
O13 U6 U4 103.4(6) . 1_666 ?
O12 U6 U4 33.9(7) 1_666 1_666 ?
O1 U6 U4 34.8(8) 1_666 1_666 ?
O25 U6 U4 104.1(7) 1_666 1_666 ?
U9 U6 U4 126.68(7) 1_665 1_666 ?
O24 U6 U2 94.3(9) . . ?
O3 U6 U2 92.2(7) . . ?
O8 U6 U2 113.9(9) . . ?
O13 U6 U2 35.1(6) . . ?
O12 U6 U2 102.7(7) 1_666 . ?
O1 U6 U2 34.2(8) 1_666 . ?
O25 U6 U2 170.9(6) 1_666 . ?
U9 U6 U2 111.02(5) 1_665 . ?
U4 U6 U2 68.87(4) 1_666 . ?
O24 U6 U3 80.5(9) . 1_666 ?
O3 U6 U3 100.1(7) . 1_666 ?
O8 U6 U3 113.8(9) . 1_666 ?
O13 U6 U3 166.1(6) . 1_666 ?
O12 U6 U3 33.1(7) 1_666 1_666 ?
O1 U6 U3 99.2(8) 1_666 1_666 ?
O25 U6 U3 39.2(7) 1_666 1_666 ?
U9 U6 U3 107.90(6) 1_665 1_666 ?
U4 U6 U3 66.15(5) 1_666 1_666 ?
U2 U6 U3 132.33(4) . 1_666 ?
O24 U6 K1 37.4(9) . 1_566 ?
O3 U6 K1 151.3(7) . 1_566 ?
O8 U6 K1 131.0(9) . 1_566 ?
O13 U6 K1 100.3(6) . 1_566 ?
O12 U6 K1 66.8(8) 1_666 1_566 ?
O1 U6 K1 67.1(8) 1_666 1_566 ?
O25 U6 K1 91.7(7) 1_666 1_566 ?
U9 U6 K1 165.95(13) 1_665 1_566 ?
U4 U6 K1 64.63(12) 1_666 1_566 ?
U2 U6 K1 80.01(12) . 1_566 ?
U3 U6 K1 67.30(12) 1_666 1_566 ?
O30 U7 O19 174.5(16) . . ?
O30 U7 O2 89.5(13) . . ?
O19 U7 O2 92.0(14) . . ?
O30 U7 O14 90.3(13) . . ?
O19 U7 O14 84.3(14) . . ?
O2 U7 O14 116.6(11) . . ?
O30 U7 O4 95.4(13) . . ?
O19 U7 O4 90.1(13) . . ?
O2 U7 O4 72.7(11) . . ?
O14 U7 O4 169.2(10) . . ?
O30 U7 O13 88.8(12) . . ?
O19 U7 O13 90.5(13) . . ?
O2 U7 O13 171.5(11) . . ?
O14 U7 O13 71.7(9) . . ?
O4 U7 O13 99.2(10) . . ?
O30 U7 U2 93.3(10) . . ?
O19 U7 U2 82.9(11) . . ?
O2 U7 U2 151.2(8) . . ?
O14 U7 U2 34.8(7) . . ?
O4 U7 U2 135.3(7) . . ?
O13 U7 U2 37.2(6) . . ?
O30 U7 U8 91.0(10) . 1_665 ?
O19 U7 U8 93.4(11) . 1_665 ?
O2 U7 U8 35.9(8) . 1_665 ?
O14 U7 U8 152.5(7) . 1_665 ?
O4 U7 U8 36.9(7) . 1_665 ?
O13 U7 U8 135.8(6) . 1_665 ?
U2 U7 U8 171.65(7) . 1_665 ?
O30 U7 U9 154.1(10) . 1_565 ?
O19 U7 U9 20.8(11) . 1_565 ?
O2 U7 U9 105.5(9) . 1_565 ?
O14 U7 U9 64.2(7) . 1_565 ?
O4 U7 U9 109.1(7) . 1_565 ?
O13 U7 U9 79.1(6) . 1_565 ?
U2 U7 U9 63.40(5) . 1_565 ?
U8 U7 U9 113.69(7) 1_665 1_565 ?
O30 U7 K5 34.6(10) . . ?
O19 U7 K5 142.7(11) . . ?
O2 U7 K5 123.7(9) . . ?
O14 U7 K5 70.8(8) . . ?
O4 U7 K5 109.4(7) . . ?
O13 U7 K5 56.0(6) . . ?
U2 U7 K5 60.78(14) . . ?
U8 U7 K5 121.45(14) 1_665 . ?
U9 U7 K5 124.17(14) 1_565 . ?
O30 U7 U5 74.0(10) . . ?
O19 U7 U5 100.6(11) . . ?
O2 U7 U5 94.9(9) . . ?
O14 U7 U5 26.7(7) . . ?
O4 U7 U5 164.0(7) . . ?
O13 U7 U5 92.6(6) . . ?
U2 U7 U5 58.70(5) . . ?
U8 U7 U5 129.53(6) 1_665 . ?
U9 U7 U5 83.62(5) 1_565 . ?
K5 U7 U5 68.71(14) . . ?
O30 U7 U3 73.0(10) . . ?
O19 U7 U3 106.5(11) . . ?
O2 U7 U3 26.0(9) . . ?
O14 U7 U3 96.0(7) . . ?
O4 U7 U3 94.4(7) . . ?
O13 U7 U3 158.2(6) . . ?
U2 U7 U3 129.91(6) . . ?
U8 U7 U3 58.31(5) 1_665 . ?
U9 U7 U3 112.26(6) 1_565 . ?
K5 U7 U3 103.42(14) . . ?
U5 U7 U3 71.22(4) . . ?
O16 U8 O5 177.5(13) . . ?
O16 U8 O11 102.3(12) . 1_444 ?
O5 U8 O11 75.7(12) . 1_444 ?
O16 U8 O2 95.6(12) . 1_445 ?
O5 U8 O2 85.1(12) . 1_445 ?
O11 U8 O2 137.6(11) 1_444 1_445 ?
O16 U8 O4 93.3(11) . 1_445 ?
O5 U8 O4 89.1(11) . 1_445 ?
O11 U8 O4 145.6(10) 1_444 1_445 ?
O2 U8 O4 69.3(10) 1_445 1_445 ?
O16 U8 O7 88.4(11) . . ?
O5 U8 O7 92.7(11) . . ?
O11 U8 O7 79.8(10) 1_444 . ?
O2 U8 O7 139.4(10) 1_445 . ?
O4 U8 O7 70.1(8) 1_445 . ?
O16 U8 O23 80.0(10) . 1_445 ?
O5 U8 O23 98.0(10) . 1_445 ?
O11 U8 O23 75.8(9) 1_444 1_445 ?
O2 U8 O23 69.8(10) 1_445 1_445 ?
O4 U8 O23 137.7(9) 1_445 1_445 ?
O7 U8 O23 149.9(9) . 1_445 ?
O16 U8 U10 139.4(9) . 1_444 ?
O5 U8 U10 38.5(9) . 1_444 ?
O11 U8 U10 37.4(8) 1_444 1_444 ?
O2 U8 U10 112.7(8) 1_445 1_444 ?
O4 U8 U10 123.1(7) 1_445 1_444 ?
O7 U8 U10 88.2(6) . 1_444 ?
O23 U8 U10 83.1(6) 1_445 1_444 ?
O16 U8 U7 93.5(9) . 1_445 ?
O5 U8 U7 88.4(9) . 1_445 ?
O11 U8 U7 163.7(8) 1_444 1_445 ?
O2 U8 U7 34.6(8) 1_445 1_445 ?
O4 U8 U7 34.9(7) 1_445 1_445 ?
O7 U8 U7 105.0(6) . 1_445 ?
O23 U8 U7 103.4(6) 1_445 1_445 ?
U10 U8 U7 126.38(7) 1_444 1_445 ?
O16 U8 U1 88.5(9) . . ?
O5 U8 U1 93.7(9) . . ?
O11 U8 U1 114.0(7) 1_444 . ?
O2 U8 U1 104.5(8) 1_445 . ?
O4 U8 U1 35.2(7) 1_445 . ?
O7 U8 U1 35.0(6) . . ?
O23 U8 U1 166.4(6) 1_445 . ?
U10 U8 U1 110.37(4) 1_444 . ?
U7 U8 U1 69.99(4) 1_445 . ?
O16 U8 U3 78.7(9) . 1_445 ?
O5 U8 U3 100.5(9) . 1_445 ?
O11 U8 U3 112.2(7) 1_444 1_445 ?
O2 U8 U3 34.9(8) 1_445 1_445 ?
O4 U8 U3 100.7(7) 1_445 1_445 ?
O7 U8 U3 163.9(7) . 1_445 ?
O23 U8 U3 37.0(6) 1_445 1_445 ?
U10 U8 U3 107.95(7) 1_444 1_445 ?
U7 U8 U3 66.61(5) 1_445 1_445 ?
U1 U8 U3 133.65(4) . 1_445 ?
O16 U8 K3 138.5(9) . . ?
O5 U8 K3 41.4(9) . . ?
O11 U8 K3 100.6(8) 1_444 . ?
O2 U8 K3 45.9(8) 1_445 . ?
O4 U8 K3 86.6(7) 1_445 . ?
O7 U8 K3 129.7(7) . . ?
O23 U8 K3 72.7(6) 1_445 . ?
U10 U8 K3 67.72(16) 1_444 . ?
U7 U8 K3 64.12(16) 1_445 . ?
U1 U8 K3 112.74(15) . . ?
U3 U8 K3 60.60(16) 1_445 . ?
O28 U9 O26 176.2(16) . . ?
O28 U9 O8 95.8(13) . 1_445 ?
O26 U9 O8 88.0(14) . 1_445 ?
O28 U9 O10 86.0(13) . 1_545 ?
O26 U9 O10 91.2(14) . 1_545 ?
O8 U9 O10 131.5(12) 1_445 1_545 ?
O28 U9 O19 88.2(14) . 1_545 ?
O26 U9 O19 89.1(15) . 1_545 ?
O8 U9 O19 140.5(13) 1_445 1_545 ?
O10 U9 O19 88.0(13) 1_545 1_545 ?
O28 U9 O9 91.9(13) . . ?
O26 U9 O9 90.1(13) . . ?
O8 U9 O9 64.3(11) 1_445 . ?
O10 U9 O9 164.3(11) 1_545 . ?
O19 U9 O9 76.4(11) 1_545 . ?
O28 U9 O3 88.9(12) . 1_445 ?
O26 U9 O3 92.5(13) . 1_445 ?
O8 U9 O3 64.4(10) 1_445 1_445 ?
O10 U9 O3 67.2(9) 1_545 1_445 ?
O19 U9 O3 155.1(11) 1_545 1_445 ?
O9 U9 O3 128.4(9) . 1_445 ?
O28 U9 U1 97.3(10) . . ?
O26 U9 U1 85.9(12) . . ?
O8 U9 U1 36.9(8) 1_445 . ?
O10 U9 U1 168.0(8) 1_545 . ?
O19 U9 U1 103.6(10) 1_545 . ?
O9 U9 U1 27.6(7) . . ?
O3 U9 U1 101.3(6) 1_445 . ?
O28 U9 U6 95.9(10) . 1_445 ?
O26 U9 U6 87.1(12) . 1_445 ?
O8 U9 U6 33.8(8) 1_445 1_445 ?
O10 U9 U6 97.7(8) 1_545 1_445 ?
O19 U9 U6 173.2(10) 1_545 1_445 ?
O9 U9 U6 98.0(7) . 1_445 ?
O3 U9 U6 30.9(6) 1_445 1_445 ?
U1 U9 U6 70.60(6) . 1_445 ?
O28 U9 U7 81.1(10) . 1_545 ?
O26 U9 U7 95.6(12) . 1_545 ?
O8 U9 U7 156.3(8) 1_445 1_545 ?
O10 U9 U7 72.0(8) 1_545 1_545 ?
O19 U9 U7 17.1(10) 1_545 1_545 ?
O9 U9 U7 92.2(7) . 1_545 ?
O3 U9 U7 138.5(6) 1_445 1_545 ?
U1 U9 U7 119.77(6) . 1_545 ?
U6 U9 U7 169.40(7) 1_445 1_545 ?
O28 U9 K2A 150.2(10) . 1_556 ?
O26 U9 K2A 28.5(12) . 1_556 ?
O8 U9 K2A 98.6(8) 1_445 1_556 ?
O10 U9 K2A 103.3(8) 1_545 1_556 ?
O19 U9 K2A 64.3(10) 1_545 1_556 ?
O9 U9 K2A 71.5(7) . 1_556 ?
O3 U9 K2A 120.9(6) 1_445 1_556 ?
U1 U9 K2A 79.44(14) . 1_556 ?
U6 U9 K2A 110.48(14) 1_445 1_556 ?
U7 U9 K2A 75.25(14) 1_545 1_556 ?
O28 U9 U2 83.8(10) . 1_545 ?
O26 U9 U2 92.7(12) . 1_545 ?
O8 U9 U2 149.9(8) 1_445 1_545 ?
O10 U9 U2 18.5(8) 1_545 1_545 ?
O19 U9 U2 69.6(10) 1_545 1_545 ?
O9 U9 U2 145.8(7) . 1_545 ?
O3 U9 U2 85.5(6) 1_445 1_545 ?
U1 U9 U2 173.09(7) . 1_545 ?
U6 U9 U2 116.13(6) 1_445 1_545 ?
U7 U9 U2 53.58(5) 1_545 1_545 ?
K2A U9 U2 96.16(14) 1_556 1_545 ?
O31 U10 O27 178.9(16) . . ?
O31 U10 O11 91.5(13) . . ?
O27 U10 O11 88.5(14) . . ?
O31 U10 O17 91.9(14) . 1_566 ?
O27 U10 O17 88.9(14) . 1_566 ?
O11 U10 O17 139.8(12) . 1_566 ?
O31 U10 O3 92.8(12) . 1_455 ?
O27 U10 O3 86.3(13) . 1_455 ?
O11 U10 O3 130.7(9) . 1_455 ?
O17 U10 O3 89.1(10) 1_566 1_455 ?
O31 U10 O5 89.9(13) . 1_666 ?
O27 U10 O5 91.1(14) . 1_666 ?
O11 U10 O5 68.0(11) . 1_666 ?
O17 U10 O5 71.9(11) 1_566 1_666 ?
O3 U10 O5 160.9(10) 1_455 1_666 ?
O31 U10 O10 89.4(13) . . ?
O27 U10 O10 89.6(14) . . ?
O11 U10 O10 64.4(11) . . ?
O17 U10 O10 155.7(12) 1_566 . ?
O3 U10 O10 66.6(8) 1_455 . ?
O5 U10 O10 132.3(12) 1_666 . ?
O31 U10 U8 93.3(11) . 1_666 ?
O27 U10 U8 87.3(12) . 1_666 ?
O11 U10 U8 37.0(7) . 1_666 ?
O17 U10 U8 102.7(8) 1_566 1_666 ?
O3 U10 U8 166.4(6) 1_455 1_666 ?
O5 U10 U8 31.1(8) 1_666 1_666 ?
O10 U10 U8 101.4(8) . 1_666 ?
O31 U10 U2 91.0(11) . . ?
O27 U10 U2 88.4(12) . . ?
O11 U10 U2 33.8(7) . . ?
O17 U10 U2 173.1(9) 1_566 . ?
O3 U10 U2 97.1(6) 1_455 . ?
O5 U10 U2 101.8(8) 1_666 . ?
O10 U10 U2 30.6(8) . . ?
U8 U10 U2 70.76(6) 1_666 . ?
O31 U10 U4 86.3(11) . 1_566 ?
O27 U10 U4 94.1(12) . 1_566 ?
O11 U10 U4 156.3(7) . 1_566 ?
O17 U10 U4 17.4(9) 1_566 1_566 ?
O3 U10 U4 73.0(6) 1_455 1_566 ?
O5 U10 U4 88.4(8) 1_666 1_566 ?
O10 U10 U4 139.0(8) . 1_566 ?
U8 U10 U4 119.52(6) 1_666 1_566 ?
U2 U10 U4 169.47(7) . 1_566 ?
O31 U10 U6 88.3(11) . 1_455 ?
O27 U10 U6 91.2(12) . 1_455 ?
O11 U10 U6 150.0(7) . 1_455 ?
O17 U10 U6 70.2(8) 1_566 1_455 ?
O3 U10 U6 19.7(6) 1_455 1_455 ?
O5 U10 U6 142.0(8) 1_666 1_455 ?
O10 U10 U6 85.6(8) . 1_455 ?
U8 U10 U6 172.80(7) 1_666 1_455 ?
U2 U10 U6 116.25(6) . 1_455 ?
U4 U10 U6 53.54(5) 1_566 1_455 ?
O31 U10 U9 89.2(11) . 1_565 ?
O27 U10 U9 89.7(11) . 1_565 ?
O11 U10 U9 96.8(7) . 1_565 ?
O17 U10 U9 123.3(8) 1_566 1_565 ?
O3 U10 U9 34.3(6) 1_455 1_565 ?
O5 U10 U9 164.7(8) 1_666 1_565 ?
O10 U10 U9 32.4(8) . 1_565 ?
U8 U10 U9 133.76(5) 1_666 1_565 ?
U2 U10 U9 63.03(4) . 1_565 ?
U4 U10 U9 106.72(4) 1_566 1_565 ?
U6 U10 U9 53.22(4) 1_455 1_565 ?
O34 Mo1 O20 102.2(12) . . ?
O34 Mo1 O25 100.3(12) . . ?
O20 Mo1 O25 90.7(12) . . ?
O34 Mo1 O18 101.8(11) . . ?
O20 Mo1 O18 83.8(11) . . ?
O25 Mo1 O18 157.9(13) . . ?
O34 Mo1 O23 100.3(11) . . ?
O20 Mo1 O23 157.5(13) . . ?
O25 Mo1 O23 85.4(11) . . ?
O18 Mo1 O23 91.5(10) . . ?
O34 Mo1 U5 98.6(9) . 1_554 ?
O20 Mo1 U5 42.9(9) . 1_554 ?
O25 Mo1 U5 132.8(9) . 1_554 ?
O18 Mo1 U5 42.0(6) . 1_554 ?
O23 Mo1 U5 132.7(7) . 1_554 ?
O34 Mo1 U3 97.0(9) . . ?
O20 Mo1 U3 133.6(9) . . ?
O25 Mo1 U3 44.1(8) . . ?
O18 Mo1 U3 132.7(7) . . ?
O23 Mo1 U3 42.2(7) . . ?
U5 Mo1 U3 164.37(10) 1_554 . ?
O34 Mo1 K2A 37.7(9) . . ?
O20 Mo1 K2A 64.9(9) . . ?
O25 Mo1 K2A 104.6(9) . . ?
O18 Mo1 K2A 92.5(7) . . ?
O23 Mo1 K2A 137.5(7) . . ?
U5 Mo1 K2A 68.20(14) 1_554 . ?
U3 Mo1 K2A 126.48(16) . . ?
O34 Mo1 K1 32.1(9) . . ?
O20 Mo1 K1 110.8(9) . . ?
O25 Mo1 K1 69.6(9) . . ?
O18 Mo1 K1 132.3(7) . . ?
O23 Mo1 K1 88.5(7) . . ?
U5 Mo1 K1 126.56(14) 1_554 . ?
U3 Mo1 K1 68.72(13) . . ?
K2A Mo1 K1 58.59(18) . . ?
O34 K1 O32 79.0(9) . . ?
O34 K1 O24 89.1(8) . 1_544 ?
O32 K1 O24 166.1(9) . 1_544 ?
O34 K1 O31 125.3(9) . 1_544 ?
O32 K1 O31 70.3(9) . 1_544 ?
O24 K1 O31 112.1(9) 1_544 1_544 ?
O34 K1 O22 172.1(9) . 1_655 ?
O32 K1 O22 97.7(10) . 1_655 ?
O24 K1 O22 95.0(9) 1_544 1_655 ?
O31 K1 O22 59.2(9) 1_544 1_655 ?
O34 K1 O33 102.3(8) . 1_655 ?
O32 K1 O33 118.9(9) . 1_655 ?
O24 K1 O33 70.4(8) 1_544 1_655 ?
O31 K1 O33 132.0(9) 1_544 1_655 ?
O22 K1 O33 72.9(9) 1_655 1_655 ?
O34 K1 O26 59.6(8) . 1_554 ?
O32 K1 O26 102.9(9) . 1_554 ?
O24 K1 O26 64.5(9) 1_544 1_554 ?
O31 K1 O26 84.2(9) 1_544 1_554 ?
O22 K1 O26 128.4(10) 1_655 1_554 ?
O33 K1 O26 130.8(9) 1_655 1_554 ?
O34 K1 K4B 122.5(8) . 1_655 ?
O32 K1 K4B 52.8(8) . 1_655 ?
O24 K1 K4B 141.1(8) 1_544 1_655 ?
O31 K1 K4B 70.0(8) 1_544 1_655 ?
O22 K1 K4B 51.1(9) 1_655 1_655 ?
O33 K1 K4B 80.3(8) 1_655 1_655 ?
O26 K1 K4B 148.9(9) 1_554 1_655 ?
O34 K1 K2A 46.3(6) . . ?
O32 K1 K2A 123.5(7) . . ?
O24 K1 K2A 43.4(6) 1_544 . ?
O31 K1 K2A 125.8(7) 1_544 . ?
O22 K1 K2A 138.4(8) 1_655 . ?
O33 K1 K2A 90.1(6) 1_655 . ?
O26 K1 K2A 43.0(7) 1_554 . ?
K4B K1 K2A 163.4(6) 1_655 . ?
O34 K1 K4A 129.8(6) . 1_655 ?
O32 K1 K4A 51.0(6) . 1_655 ?
O24 K1 K4A 141.1(6) 1_544 1_655 ?
O31 K1 K4A 48.1(6) 1_544 1_655 ?
O22 K1 K4A 46.7(7) 1_655 1_655 ?
O33 K1 K4A 98.4(6) 1_655 1_655 ?
O26 K1 K4A 129.1(7) 1_554 1_655 ?
K4B K1 K4A 22.0(5) 1_655 1_655 ?
K2A K1 K4A 171.5(3) . 1_655 ?
O34 K1 Mo1 19.2(6) . . ?
O32 K1 Mo1 63.4(6) . . ?
O24 K1 Mo1 103.4(6) 1_544 . ?
O31 K1 Mo1 107.2(7) 1_544 . ?
O22 K1 Mo1 160.6(7) 1_655 . ?
O33 K1 Mo1 118.9(6) 1_655 . ?
O26 K1 Mo1 57.5(7) 1_554 . ?
K4B K1 Mo1 113.1(6) 1_655 . ?
K2A K1 Mo1 60.09(19) . . ?
K4A K1 Mo1 114.2(2) 1_655 . ?
O34 K1 U6 111.5(6) . 1_544 ?
O32 K1 U6 167.8(7) . 1_544 ?
O24 K1 U6 22.4(6) 1_544 1_544 ?
O31 K1 U6 97.9(7) 1_544 1_544 ?
O22 K1 U6 72.7(7) 1_655 1_544 ?
O33 K1 U6 66.2(6) 1_655 1_544 ?
O26 K1 U6 78.5(7) 1_554 1_544 ?
K4B K1 U6 121.0(6) 1_655 1_544 ?
K2A K1 U6 65.70(19) . 1_544 ?
K4A K1 U6 118.7(2) 1_655 1_544 ?
Mo1 K1 U6 125.3(2) . 1_544 ?
K2B K2A O35 74.7(8) . 1_554 ?
K2B K2A O15 66.6(10) . 1_654 ?
O35 K2A O15 104.8(12) 1_554 1_654 ?
K2B K2A O26 89.4(9) . 1_554 ?
O35 K2A O26 108.8(11) 1_554 1_554 ?
O15 K2A O26 131.3(12) 1_654 1_554 ?
K2B K2A O24 123.8(8) . 1_544 ?
O35 K2A O24 161.4(9) 1_554 1_544 ?
O15 K2A O24 85.2(11) 1_654 1_544 ?
O26 K2A O24 73.7(10) 1_554 1_544 ?
K2B K2A OW1 134.5(9) . 1_655 ?
O35 K2A OW1 102.6(10) 1_554 1_655 ?
O15 K2A OW1 70.6(11) 1_654 1_655 ?
O26 K2A OW1 131.8(11) 1_554 1_655 ?
O24 K2A OW1 65.6(9) 1_544 1_655 ?
K2B K2A O34 128.9(7) . . ?
O35 K2A O34 74.0(9) 1_554 . ?
O15 K2A O34 161.5(11) 1_654 . ?
O26 K2A O34 64.3(9) 1_554 . ?
O24 K2A O34 91.5(9) 1_544 . ?
OW1 K2A O34 91.5(9) 1_655 . ?
K2B K2A K5 106.3(5) . 1_554 ?
O35 K2A K5 54.6(7) 1_554 1_554 ?
O15 K2A K5 78.2(9) 1_654 1_554 ?
O26 K2A K5 150.5(9) 1_554 1_554 ?
O24 K2A K5 114.3(7) 1_544 1_554 ?
OW1 K2A K5 48.9(7) 1_655 1_554 ?
O34 K2A K5 86.7(6) . 1_554 ?
K2B K2A K1 141.9(5) . . ?
O35 K2A K1 118.4(7) 1_554 . ?
O15 K2A K1 132.1(10) 1_654 . ?
O26 K2A K1 52.8(8) 1_554 . ?
O24 K2A K1 47.7(6) 1_544 . ?
OW1 K2A K1 80.3(7) 1_655 . ?
O34 K2A K1 44.4(6) . . ?
K5 K2A K1 110.0(3) 1_554 . ?
K2B K2A K4A 52.1(4) . 1_654 ?
O35 K2A K4A 53.8(7) 1_554 1_654 ?
O15 K2A K4A 51.3(10) 1_654 1_654 ?
O26 K2A K4A 139.2(8) 1_554 1_654 ?
O24 K2A K4A 135.7(7) 1_544 1_654 ?
OW1 K2A K4A 88.9(7) 1_655 1_654 ?
O34 K2A K4A 126.4(6) . 1_654 ?
K5 K2A K4A 55.1(2) 1_554 1_654 ?
K1 K2A K4A 165.0(3) . 1_654 ?
K2B K2A Mo1 107.5(5) . . ?
O35 K2A Mo1 60.1(7) 1_554 . ?
O15 K2A Mo1 164.9(10) 1_654 . ?
O26 K2A Mo1 60.4(8) 1_554 . ?
O24 K2A Mo1 108.9(7) 1_544 . ?
OW1 K2A Mo1 109.8(7) 1_655 . ?
O34 K2A Mo1 21.5(5) . . ?
K5 K2A Mo1 90.8(2) 1_554 . ?
K1 K2A Mo1 61.32(19) . . ?
K4A K2A Mo1 113.8(3) 1_654 . ?
K2B K2A U9 72.4(4) . 1_554 ?
O35 K2A U9 109.3(7) 1_554 1_554 ?
O15 K2A U9 115.9(9) 1_654 1_554 ?
O26 K2A U9 18.3(8) 1_554 1_554 ?
O24 K2A U9 79.0(6) 1_544 1_554 ?
OW1 K2A U9 143.6(7) 1_655 1_554 ?
O34 K2A U9 81.1(5) . 1_554 ?
K5 K2A U9 162.3(3) 1_554 1_554 ?
K1 K2A U9 69.45(19) . 1_554 ?
K4A K2A U9 124.1(2) 1_654 1_554 ?
Mo1 K2A U9 73.27(16) . 1_554 ?
K2A K2B O15 63.8(10) . 1_654 ?
K2A K2B O5 148.3(9) . 1_654 ?
O15 K2B O5 89.1(11) 1_654 1_654 ?
K2A K2B O9 103.8(7) . 1_554 ?
O15 K2B O9 152.5(12) 1_654 1_554 ?
O5 K2B O9 93.1(9) 1_654 1_554 ?
K2A K2B O35 57.5(7) . 1_554 ?
O15 K2B O35 94.1(11) 1_654 1_554 ?
O5 K2B O35 146.2(10) 1_654 1_554 ?
O9 K2B O35 99.1(9) 1_554 1_554 ?
K2A K2B O6 106.8(8) . 1_554 ?
O15 K2B O6 148.2(12) 1_654 1_554 ?
O5 K2B O6 104.9(9) 1_654 1_554 ?
O9 K2B O6 56.7(9) 1_554 1_554 ?
O35 K2B O6 58.7(8) 1_554 1_554 ?
K2A K2B K4A 92.8(5) . 1_654 ?
O15 K2B K4A 63.2(10) 1_654 1_654 ?
O5 K2B K4A 88.6(7) 1_654 1_654 ?
O9 K2B K4A 144.1(8) 1_554 1_654 ?
O35 K2B K4A 63.4(6) 1_554 1_654 ?
O6 K2B K4A 88.3(7) 1_554 1_654 ?
K2A K2B O19 87.4(8) . 1_544 ?
O15 K2B O19 93.7(12) 1_654 1_544 ?
O5 K2B O19 77.9(10) 1_654 1_544 ?
O9 K2B O19 60.2(9) 1_554 1_544 ?
O35 K2B O19 135.2(10) 1_554 1_544 ?
O6 K2B O19 116.9(10) 1_554 1_544 ?
K4A K2B O19 153.7(9) 1_654 1_544 ?
K2A K2B O17 158.9(9) . 1_554 ?
O15 K2B O17 128.8(12) 1_654 1_554 ?
O5 K2B O17 52.3(8) 1_654 1_554 ?
O9 K2B O17 71.6(8) 1_554 1_554 ?
O35 K2B O17 102.2(9) 1_554 1_554 ?
O6 K2B O17 53.0(9) 1_554 1_554 ?
K4A K2B O17 81.5(7) 1_654 1_554 ?
O19 K2B O17 106.7(11) 1_544 1_554 ?
K2A K2B K3 137.6(6) . 1_654 ?
O15 K2B K3 125.4(10) 1_654 1_654 ?
O5 K2B K3 46.9(7) 1_654 1_654 ?
O9 K2B K3 46.8(6) 1_554 1_654 ?
O35 K2B K3 140.5(7) 1_554 1_654 ?
O6 K2B K3 82.9(7) 1_554 1_654 ?
K4A K2B K3 129.3(4) 1_654 1_654 ?
O19 K2B K3 53.0(7) 1_544 1_654 ?
O17 K2B K3 53.7(6) 1_554 1_654 ?
K2A K2B U5 76.9(4) . 1_554 ?
O15 K2B U5 117.7(10) 1_654 1_554 ?
O5 K2B U5 133.2(8) 1_654 1_554 ?
O9 K2B U5 79.8(7) 1_554 1_554 ?
O35 K2B U5 24.4(6) 1_554 1_554 ?
O6 K2B U5 34.3(6) 1_554 1_554 ?
K4A K2B U5 73.2(3) 1_654 1_554 ?
O19 K2B U5 132.0(8) 1_544 1_554 ?
O17 K2B U5 82.0(7) 1_554 1_554 ?
K3 K2B U5 116.4(3) 1_654 1_554 ?
K2A K2B U1 99.2(5) . 1_554 ?
O15 K2B U1 162.9(10) 1_654 1_554 ?
O5 K2B U1 106.5(7) 1_654 1_554 ?
O9 K2B U1 23.9(6) 1_554 1_554 ?
O35 K2B U1 77.1(6) 1_554 1_554 ?
O6 K2B U1 34.8(6) 1_554 1_554 ?
K4A K2B U1 122.9(4) 1_654 1_554 ?
O19 K2B U1 82.9(8) 1_544 1_554 ?
O17 K2B U1 68.0(6) 1_554 1_554 ?
K3 K2B U1 65.2(2) 1_654 1_554 ?
U5 K2B U1 56.19(19) 1_554 1_554 ?
O16 K3 O5 137.4(10) 1_455 . ?
O16 K3 O9 85.8(9) 1_455 1_455 ?
O5 K3 O9 93.2(9) . 1_455 ?
O16 K3 O33 93.8(9) 1_455 1_445 ?
O5 K3 O33 103.4(9) . 1_445 ?
O9 K3 O33 155.2(9) 1_455 1_445 ?
O16 K3 O2 154.1(10) 1_455 1_445 ?
O5 K3 O2 60.0(9) . 1_445 ?
O9 K3 O2 115.3(9) 1_455 1_445 ?
O33 K3 O2 60.7(9) 1_445 1_445 ?
O16 K3 O19 135.2(10) 1_455 1_445 ?
O5 K3 O19 75.8(10) . 1_445 ?
O9 K3 O19 58.5(9) 1_455 1_445 ?
O33 K3 O19 107.7(10) 1_445 1_445 ?
O2 K3 O19 58.1(10) 1_445 1_445 ?
O16 K3 O17 86.0(9) 1_455 1_455 ?
O5 K3 O17 53.5(9) . 1_455 ?
O9 K3 O17 73.0(9) 1_455 1_455 ?
O33 K3 O17 131.7(9) 1_445 1_455 ?
O2 K3 O17 113.5(9) 1_445 1_455 ?
O19 K3 O17 105.8(10) 1_445 1_455 ?
O16 K3 K2B 123.6(7) 1_455 1_456 ?
O5 K3 K2B 47.1(7) . 1_456 ?
O9 K3 K2B 46.8(6) 1_455 1_456 ?
O33 K3 K2B 142.4(7) 1_445 1_456 ?
O2 K3 K2B 82.2(7) 1_445 1_456 ?
O19 K3 K2B 49.9(8) 1_445 1_456 ?
O17 K3 K2B 56.0(6) 1_455 1_456 ?
O16 K3 U3 118.9(7) 1_455 1_445 ?
O5 K3 U3 83.5(7) . 1_445 ?
O9 K3 U3 146.2(7) 1_455 1_445 ?
O33 K3 U3 25.1(6) 1_445 1_445 ?
O2 K3 U3 35.8(6) 1_445 1_445 ?
O19 K3 U3 88.3(8) 1_445 1_445 ?
O17 K3 U3 127.4(7) 1_455 1_445 ?
K2B K3 U3 117.4(3) 1_456 1_445 ?
O16 K3 U8 153.4(7) 1_455 . ?
O5 K3 U8 27.6(7) . . ?
O9 K3 U8 111.2(6) 1_455 . ?
O33 K3 U8 79.2(6) 1_445 . ?
O2 K3 U8 33.8(6) 1_445 . ?
O19 K3 U8 70.9(7) 1_445 . ?
O17 K3 U8 80.1(6) 1_455 . ?
K2B K3 U8 65.5(2) 1_456 . ?
U3 K3 U8 56.79(16) 1_445 . ?
O16 K3 U7 151.6(7) 1_455 1_445 ?
O5 K3 U7 70.2(7) . 1_445 ?
O9 K3 U7 86.0(6) 1_455 1_445 ?
O33 K3 U7 82.6(6) 1_445 1_445 ?
O2 K3 U7 31.4(6) 1_445 1_445 ?
O19 K3 U7 27.6(7) 1_445 1_445 ?
O17 K3 U7 117.3(6) 1_455 1_445 ?
K2B K3 U7 66.6(3) 1_456 1_445 ?
U3 K3 U7 61.16(17) 1_445 1_445 ?
U8 K3 U7 53.53(14) . 1_445 ?
O16 K3 U10 106.3(7) 1_455 1_444 ?
O5 K3 U10 32.2(6) . 1_444 ?
O9 K3 U10 101.3(6) 1_455 1_444 ?
O33 K3 U10 102.5(6) 1_445 1_444 ?
O2 K3 U10 84.9(7) 1_445 1_444 ?
O19 K3 U10 106.6(7) 1_445 1_444 ?
O17 K3 U10 33.8(6) 1_455 1_444 ?
K2B K3 U10 65.7(2) 1_456 1_444 ?
U3 K3 U10 93.6(2) 1_445 1_444 ?
U8 K3 U10 51.69(13) . 1_444 ?
U7 K3 U10 101.9(2) 1_445 1_444 ?
K4B K4A O22 72.3(14) . . ?
K4B K4A O31 111.5(12) . 1_444 ?
O22 K4A O31 60.8(9) . 1_444 ?
K4B K4A O29 53.8(13) . . ?
O22 K4A O29 69.4(9) . . ?
O31 K4A O29 129.9(9) 1_444 . ?
K4B K4A K2B 161.5(11) . 1_456 ?
O22 K4A K2B 114.6(8) . 1_456 ?
O31 K4A K2B 86.2(7) 1_444 1_456 ?
O29 K4A K2B 111.0(7) . 1_456 ?
K4B K4A O32 67.5(13) . 1_455 ?
O22 K4A O32 93.2(9) . 1_455 ?
O31 K4A O32 68.4(9) 1_444 1_455 ?
O29 K4A O32 121.3(10) . 1_455 ?
K2B K4A O32 126.8(7) 1_456 1_455 ?
K4B K4A O15 115.8(14) . . ?
O22 K4A O15 79.8(11) . . ?
O31 K4A O15 102.3(10) 1_444 . ?
O29 K4A O15 62.5(10) . . ?
K2B K4A O15 52.4(8) 1_456 . ?
O32 K4A O15 170.5(10) 1_455 . ?
K4B K4A O35 112.4(13) . 1_455 ?
O22 K4A O35 162.6(9) . 1_455 ?
O31 K4A O35 127.4(9) 1_444 1_455 ?
O29 K4A O35 99.3(8) . 1_455 ?
K2B K4A O35 55.9(6) 1_456 1_455 ?
O32 K4A O35 104.1(8) 1_455 1_455 ?
O15 K4A O35 83.2(10) . 1_455 ?
K4B K4A O30 49.4(14) . 1_455 ?
O22 K4A O30 121.4(11) . 1_455 ?
O31 K4A O30 131.5(9) 1_444 1_455 ?
O29 K4A O30 79.1(9) . 1_455 ?
K2B K4A O30 122.5(7) 1_456 1_455 ?
O32 K4A O30 63.1(8) 1_455 1_455 ?
O15 K4A O30 126.2(10) . 1_455 ?
O35 K4A O30 66.7(8) 1_455 1_455 ?
K4B K4A O36 98.3(14) . 1_455 ?
O22 K4A O36 143.2(9) . 1_455 ?
O31 K4A O36 92.4(8) 1_444 1_455 ?
O29 K4A O36 133.9(8) . 1_455 ?
K2B K4A O36 85.7(6) 1_456 1_455 ?
O32 K4A O36 51.5(8) 1_455 1_455 ?
O15 K4A O36 133.6(10) . 1_455 ?
O35 K4A O36 54.0(7) 1_455 1_455 ?
O30 K4A O36 56.6(8) 1_455 1_455 ?
K4B K4A K5 64.9(10) . 1_455 ?
O22 K4A K5 116.2(7) . 1_455 ?
O31 K4A K5 176.3(7) 1_444 1_455 ?
O29 K4A K5 47.5(6) . 1_455 ?
K2B K4A K5 97.2(3) 1_456 1_455 ?
O32 K4A K5 110.2(6) 1_455 1_455 ?
O15 K4A K5 78.9(8) . 1_455 ?
O35 K4A K5 56.1(6) 1_455 1_455 ?
O30 K4A K5 47.3(6) 1_455 1_455 ?
O36 K4A K5 89.2(5) 1_455 1_455 ?
K4B K4A K1 61.3(10) . 1_455 ?
O22 K4A K1 47.7(7) . 1_455 ?
O31 K4A K1 50.3(7) 1_444 1_455 ?
O29 K4A K1 98.7(7) . 1_455 ?
K2B K4A K1 136.5(4) 1_456 1_455 ?
O32 K4A K1 45.6(6) 1_455 1_455 ?
O15 K4A K1 126.9(8) . 1_455 ?
O35 K4A K1 149.7(6) 1_455 1_455 ?
O30 K4A K1 93.2(6) 1_455 1_455 ?
O36 K4A K1 96.2(5) 1_455 1_455 ?
K5 K4A K1 126.3(3) 1_455 1_455 ?
K4A K4B O29 97.7(16) . . ?
K4A K4B O30 104.8(17) . 1_455 ?
O29 K4B O30 105.8(14) . 1_455 ?
K4A K4B O22 77.4(15) . . ?
O29 K4B O22 79.1(14) . . ?
O30 K4B O22 174.1(17) 1_455 . ?
K4A K4B O32 83.9(14) . 1_455 ?
O29 K4B O32 177.6(17) . 1_455 ?
O30 K4B O32 75.4(13) 1_455 1_455 ?
O22 K4B O32 99.6(12) . 1_455 ?
K4A K4B K5 91.5(11) . 1_455 ?
O29 K4B K5 54.5(9) . 1_455 ?
O30 K4B K5 55.1(9) 1_455 1_455 ?
O22 K4B K5 130.6(12) . 1_455 ?
O32 K4B K5 127.3(13) 1_455 1_455 ?
K4A K4B K1 96.7(12) . 1_455 ?
O29 K4B K1 126.0(13) . 1_455 ?
O30 K4B K1 120.1(12) 1_455 1_455 ?
O22 K4B K1 54.1(9) . 1_455 ?
O32 K4B K1 51.9(7) 1_455 1_455 ?
K5 K4B K1 171.5(10) 1_455 1_455 ?
K4A K4B U5 101.3(13) . . ?
O29 K4B U5 15.6(8) . . ?
O30 K4B U5 118.7(11) 1_455 . ?
O22 K4B U5 65.7(9) . . ?
O32 K4B U5 162.3(11) 1_455 . ?
K5 K4B U5 69.9(5) 1_455 . ?
K1 K4B U5 110.4(8) 1_455 . ?
K4A K4B U3 80.5(12) . 1_455 ?
O29 K4B U3 169.3(12) . 1_455 ?
O30 K4B U3 64.9(9) 1_455 1_455 ?
O22 K4B U3 110.5(10) . 1_455 ?
O32 K4B U3 12.7(7) 1_455 1_455 ?
K5 K4B U3 114.9(8) 1_455 1_455 ?
K1 K4B U3 64.6(4) 1_455 1_455 ?
U5 K4B U3 175.0(7) . 1_455 ?
K4A K4B U7 103.3(14) . 1_455 ?
O29 K4B U7 114.4(11) . 1_455 ?
O30 K4B U7 8.6(8) 1_455 1_455 ?
O22 K4B U7 166.0(11) . 1_455 ?
O32 K4B U7 66.8(9) 1_455 1_455 ?
K5 K4B U7 63.4(5) 1_455 1_455 ?
K1 K4B U7 112.2(7) 1_455 1_455 ?
U5 K4B U7 127.1(6) . 1_455 ?
U3 K4B U7 56.4(4) 1_455 1_455 ?
K4A K4B K2B 12.6(7) . 1_456 ?
O29 K4B K2B 87.7(11) . 1_456 ?
O30 K4B K2B 100.3(11) 1_455 1_456 ?
O22 K4B K2B 83.0(10) . 1_456 ?
O32 K4B K2B 94.1(10) 1_455 1_456 ?
K5 K4B K2B 79.4(6) 1_455 1_456 ?
K1 K4B K2B 108.9(7) 1_455 1_456 ?
U5 K4B K2B 93.7(6) . 1_456 ?
U3 K4B K2B 88.9(6) 1_455 1_456 ?
U7 K4B K2B 100.7(6) 1_455 1_456 ?
K4A K4B U4 78.4(13) . . ?
O29 K4B U4 70.0(11) . . ?
O30 K4B U4 175.2(12) 1_455 . ?
O22 K4B U4 9.2(7) . . ?
O32 K4B U4 108.8(10) 1_455 . ?
K5 K4B U4 121.6(8) 1_455 . ?
K1 K4B U4 62.6(5) 1_455 . ?
U5 K4B U4 56.7(4) . . ?
U3 K4B U4 119.6(6) 1_455 . ?
U7 K4B U4 174.8(6) 1_455 . ?
K2B K4B U4 82.0(5) 1_456 . ?
O21 K5 O29 163.3(10) . 1_655 ?
O21 K5 O30 97.2(9) . . ?
O29 K5 O30 92.2(10) 1_655 . ?
O21 K5 O28 126.9(9) . 1_665 ?
O29 K5 O28 69.6(10) 1_655 1_665 ?
O30 K5 O28 64.1(10) . 1_665 ?
O21 K5 O27 68.7(10) . 1_655 ?
O29 K5 O27 110.2(11) 1_655 1_655 ?
O30 K5 O27 145.1(11) . 1_655 ?
O28 K5 O27 98.0(11) 1_665 1_655 ?
O21 K5 OW1 90.3(9) . 1_656 ?
O29 K5 OW1 74.6(10) 1_655 1_656 ?
O30 K5 OW1 148.0(10) . 1_656 ?
O28 K5 OW1 132.5(10) 1_665 1_656 ?
O27 K5 OW1 66.3(10) 1_655 1_656 ?
O21 K5 O35 66.2(8) . . ?
O29 K5 O35 104.3(10) 1_655 . ?
O30 K5 O35 71.2(9) . . ?
O28 K5 O35 134.4(9) 1_665 . ?
O27 K5 O35 124.8(10) 1_655 . ?
OW1 K5 O35 83.8(8) 1_656 . ?
O21 K5 K4B 135.3(9) . 1_655 ?
O29 K5 K4B 46.9(9) 1_655 1_655 ?
O30 K5 K4B 48.3(9) . 1_655 ?
O28 K5 K4B 69.2(9) 1_665 1_655 ?
O27 K5 K4B 156.0(10) 1_655 1_655 ?
OW1 K5 K4B 106.7(9) 1_656 1_655 ?
O35 K5 K4B 74.8(7) . 1_655 ?
O21 K5 K4A 120.3(7) . 1_655 ?
O29 K5 K4A 54.3(7) 1_655 1_655 ?
O30 K5 K4A 58.5(7) . 1_655 ?
O28 K5 K4A 92.7(7) 1_665 1_655 ?
O27 K5 K4A 156.3(9) 1_655 1_655 ?
OW1 K5 K4A 91.0(6) 1_656 1_655 ?
O35 K5 K4A 54.7(6) . 1_655 ?
K4B K5 K4A 23.5(5) 1_655 1_655 ?
O21 K5 K2A 79.3(6) . 1_556 ?
O29 K5 K2A 84.8(8) 1_655 1_556 ?
O30 K5 K2A 107.0(7) . 1_556 ?
O28 K5 K2A 152.0(8) 1_665 1_556 ?
O27 K5 K2A 101.6(8) 1_655 1_556 ?
OW1 K5 K2A 44.0(6) 1_656 1_556 ?
O35 K5 K2A 40.4(6) . 1_556 ?
K4B K5 K2A 85.1(6) 1_655 1_556 ?
K4A K5 K2A 62.1(2) 1_655 1_556 ?
O21 K5 U2 22.6(6) . . ?
O29 K5 U2 165.8(8) 1_655 . ?
O30 K5 U2 75.6(7) . . ?
O28 K5 U2 110.1(7) 1_665 . ?
O27 K5 U2 84.0(8) 1_655 . ?
OW1 K5 U2 112.1(7) 1_656 . ?
O35 K5 U2 65.2(6) . . ?
K4B K5 U2 119.1(6) 1_655 . ?
K4A K5 U2 112.0(3) 1_655 . ?
K2A K5 U2 91.8(2) 1_556 . ?
O21 K5 U7 76.5(6) . . ?
O29 K5 U7 114.6(7) 1_655 . ?
O30 K5 U7 22.9(7) . . ?
O28 K5 U7 71.0(7) 1_665 . ?
O27 K5 U7 125.4(8) 1_655 . ?
OW1 K5 U7 155.0(7) 1_656 . ?
O35 K5 U7 71.5(6) . . ?
K4B K5 U7 71.0(6) 1_655 . ?
K4A K5 U7 78.1(2) 1_655 . ?
K2A K5 U7 111.8(3) 1_556 . ?
U2 K5 U7 54.10(14) . . ?
U4 O1 U6 108.9(13) . 1_444 ?
U4 O1 U2 139.5(15) . 1_444 ?
U6 O1 U2 111.3(13) 1_444 1_444 ?
U7 O2 U8 109.5(13) . 1_665 ?
U7 O2 U3 129.4(15) . . ?
U8 O2 U3 111.1(13) 1_665 . ?
U7 O2 K3 104.5(12) . 1_665 ?
U8 O2 K3 100.3(11) 1_665 1_665 ?
U3 O2 K3 96.5(10) . 1_665 ?
U6 O3 U10 136.3(12) . 1_655 ?
U6 O3 U9 108.5(10) . 1_665 ?
U10 O3 U9 113.1(10) 1_655 1_665 ?
U7 O4 U1 142.1(13) . 1_665 ?
U7 O4 U8 108.3(11) . 1_665 ?
U1 O4 U8 109.1(11) 1_665 1_665 ?
U8 O5 U10 110.4(13) . 1_444 ?
U8 O5 K2B 122.7(13) . 1_456 ?
U10 O5 K2B 114.9(12) 1_444 1_456 ?
U8 O5 K3 111.0(13) . . ?
U10 O5 K3 108.6(11) 1_444 . ?
K2B O5 K3 86.0(9) 1_456 . ?
U4 O6 U5 128.1(14) . . ?
U4 O6 U1 107.2(12) . . ?
U5 O6 U1 110.9(12) . . ?
U4 O6 K2B 111.3(11) . 1_556 ?
U5 O6 K2B 97.6(10) . 1_556 ?
U1 O6 K2B 97.0(11) . 1_556 ?
U4 O7 U1 109.4(10) . . ?
U4 O7 U8 140.7(12) . . ?
U1 O7 U8 109.4(11) . . ?
U6 O8 U1 146.5(17) . 1_665 ?
U6 O8 U9 108.9(14) . 1_665 ?
U1 O8 U9 104.0(13) 1_665 1_665 ?
U1 O9 U9 114.3(13) . . ?
U1 O9 K3 130.4(13) . 1_655 ?
U9 O9 K3 103.6(10) . 1_655 ?
U1 O9 K2B 117.2(13) . 1_556 ?
U9 O9 K2B 97.9(9) . 1_556 ?
K3 O9 K2B 86.4(8) 1_655 1_556 ?
U2 O10 U9 138.9(17) . 1_565 ?
U2 O10 U10 108.2(14) . . ?
U9 O10 U10 112.9(14) 1_565 . ?
U2 O11 U8 144.0(15) . 1_666 ?
U2 O11 U10 110.3(12) . . ?
U8 O11 U10 105.6(12) 1_666 . ?
U4 O12 U6 109.9(12) . 1_444 ?
U4 O12 U3 133.8(14) . . ?
U6 O12 U3 112.9(12) 1_444 . ?
U6 O13 U7 138.4(12) . . ?
U6 O13 U2 110.6(10) . . ?
U7 O13 U2 107.2(10) . . ?
U7 O14 U5 127.0(12) . . ?
U7 O14 U2 109.5(11) . . ?
U5 O14 U2 115.3(12) . . ?
U1 O15 K2A 141(2) . 1_456 ?
U1 O15 K2B 133(2) . 1_456 ?
K2A O15 K2B 49.6(8) 1_456 1_456 ?
U1 O15 K4A 132.2(19) . . ?
K2A O15 K4A 86.1(13) 1_456 . ?
K2B O15 K4A 64.4(10) 1_456 . ?
U8 O16 K3 136.9(14) . 1_655 ?
U4 O17 U10 140.6(18) . 1_544 ?
U4 O17 K3 121.8(14) . 1_655 ?
U10 O17 K3 95.2(12) 1_544 1_655 ?
U4 O17 K2B 106.3(13) . 1_556 ?
U10 O17 K2B 98.0(11) 1_544 1_556 ?
K3 O17 K2B 70.3(7) 1_655 1_556 ?
Mo1 O18 U5 104.5(9) . 1_554 ?
Mo1 O18 U2 139.0(11) . 1_554 ?
U5 O18 U2 105.0(8) 1_554 1_554 ?
U7 O19 U9 142(2) . 1_565 ?
U7 O19 K2B 121.1(16) . 1_566 ?
U9 O19 K2B 94.7(13) 1_565 1_566 ?
U7 O19 K3 103.0(15) . 1_665 ?
U9 O19 K3 96.4(12) 1_565 1_665 ?
K2B O19 K3 77.2(9) 1_566 1_665 ?
Mo1 O20 U5 105.0(12) . 1_554 ?
Mo1 O20 U1 151.2(15) . 1_554 ?
U5 O20 U1 101.4(10) 1_554 1_554 ?
U2 O21 K5 126.1(11) . . ?
U4 O22 K4B 156.5(18) . . ?
U4 O22 K4A 144.0(17) . . ?
K4B O22 K4A 30.3(7) . . ?
U4 O22 K1 126.5(16) . 1_455 ?
K4B O22 K1 74.9(10) . 1_455 ?
K4A O22 K1 85.7(10) . 1_455 ?
Mo1 O23 U3 104.0(10) . . ?
Mo1 O23 U8 139.8(12) . 1_665 ?
U3 O23 U8 104.8(9) . 1_665 ?
U6 O24 K2A 150.2(14) . 1_566 ?
U6 O24 K1 120.2(12) . 1_566 ?
K2A O24 K1 88.8(9) 1_566 1_566 ?
Mo1 O25 U3 103.1(12) . . ?
Mo1 O25 U6 152.3(15) . 1_444 ?
U3 O25 U6 101.1(10) . 1_444 ?
U9 O26 K2A 133.3(18) . 1_556 ?
U9 O26 K1 135.8(17) . 1_556 ?
K2A O26 K1 84.2(10) 1_556 1_556 ?
U10 O27 K5 129.5(18) . 1_455 ?
U9 O28 K5 128.9(16) . 1_445 ?
U5 O29 K4B 144.2(17) . . ?
U5 O29 K5 136.4(15) . 1_455 ?
K4B O29 K5 78.5(12) . 1_455 ?
U5 O29 K4A 141.6(15) . . ?
K4B O29 K4A 28.5(8) . . ?
K5 O29 K4A 78.2(9) 1_455 . ?
U7 O30 K4B 159.8(17) . 1_655 ?
U7 O30 K5 122.5(14) . . ?
K4B O30 K5 76.6(11) 1_655 . ?
U7 O30 K4A 145.2(15) . 1_655 ?
K4B O30 K4A 25.9(7) 1_655 1_655 ?
K5 O30 K4A 74.2(8) . 1_655 ?
U10 O31 K1 139.2(16) . 1_566 ?
U10 O31 K4A 138.7(17) . 1_666 ?
K1 O31 K4A 81.7(8) 1_566 1_666 ?
U3 O32 K1 138.3(15) . . ?
U3 O32 K4B 146.3(16) . 1_655 ?
K1 O32 K4B 75.3(10) . 1_655 ?
U3 O32 K4A 131.0(14) . 1_655 ?
K1 O32 K4A 83.4(9) . 1_655 ?
K4B O32 K4A 28.6(7) 1_655 1_655 ?
U3 O33 K3 112.0(12) . 1_665 ?
U3 O33 K1 141.3(14) . 1_455 ?
K3 O33 K1 105.6(10) 1_665 1_455 ?
Mo1 O34 K1 128.7(13) . . ?
Mo1 O34 K2A 120.9(12) . . ?
K1 O34 K2A 89.3(8) . . ?
U5 O35 K2A 141.5(15) . 1_556 ?
U5 O35 K2B 114.1(13) . 1_556 ?
K2A O35 K2B 47.7(6) 1_556 1_556 ?
U5 O35 K5 131.0(14) . . ?
K2A O35 K5 85.0(9) 1_556 . ?
K2B O35 K5 110.4(10) 1_556 . ?
U5 O35 K4A 117.1(12) . 1_655 ?
K2A O35 K4A 85.4(9) 1_556 1_655 ?
K2B O35 K4A 60.7(6) 1_556 1_655 ?
K5 O35 K4A 69.3(6) . 1_655 ?
U5 O36 U3 164.0(11) . . ?
U5 O36 K4A 99.1(8) . 1_655 ?
U3 O36 K4A 96.6(8) . 1_655 ?
K2A OW1 K5 87.1(10) 1_455 1_454 ?

loop_
_geom_bond_atom_site_label_1
_geom_bond_atom_site_label_2
_geom_bond_distance
_geom_bond_site_symmetry_2
_geom_bond_publ_flag
U1 O9 1.83(3) . ?
U1 O15 1.82(4) . ?
U1 O8 2.23(3) 1_445 ?
U1 O4 2.28(3) 1_445 ?
U1 O7 2.27(3) . ?
U1 O6 2.31(3) . ?
U1 O20 2.49(3) 1_556 ?
U1 U9 3.600(3) . ?
U1 U4 3.658(3) . ?
U1 U8 3.7345(10) . ?
U1 U5 3.780(3) . ?
U1 K2B 4.015(13) 1_556 ?
U2 O21 1.87(2) . ?
U2 O10 1.95(4) . ?
U2 O11 2.16(3) . ?
U2 O14 2.21(3) . ?
U2 O1 2.27(3) 1_666 ?
U2 O13 2.31(2) . ?
U2 O18 2.43(2) 1_556 ?
U2 U10 3.640(3) . ?
U2 U7 3.650(3) . ?
U2 U6 3.7614(10) . ?
U2 U5 3.795(3) . ?
U2 K5 3.932(10) . ?
U3 O32 1.71(3) . ?
U3 O33 1.80(3) . ?
U3 O12 2.24(3) . ?
U3 O2 2.32(3) . ?
U3 O23 2.35(2) . ?
U3 O25 2.43(3) . ?
U3 O36 2.47(3) . ?
U3 Mo1 3.401(3) . ?
U3 U6 3.772(3) 1_444 ?
U3 U8 3.781(3) 1_665 ?
U3 K3 3.937(11) 1_665 ?
U3 U4 4.051(2) . ?
U4 O22 1.77(3) . ?
U4 O17 1.91(4) . ?
U4 O1 2.20(3) . ?
U4 O7 2.21(3) . ?
U4 O12 2.17(3) . ?
U4 O6 2.23(3) . ?
U4 U6 3.648(3) 1_444 ?
U4 U10 4.042(3) 1_544 ?
U4 U5 4.058(2) . ?
U4 K1 4.136(9) 1_455 ?
U5 O35 1.82(3) . ?
U5 O29 1.90(3) . ?
U5 O14 2.28(3) . ?
U5 O6 2.28(3) . ?
U5 O36 2.31(3) . ?
U5 O18 2.35(2) 1_556 ?
U5 O20 2.40(3) 1_556 ?
U5 Mo1 3.398(3) 1_556 ?
U5 K2B 4.011(14) 1_556 ?
U5 U7 4.060(3) . ?
U6 O24 1.79(3) . ?
U6 O3 1.98(3) . ?
U6 O8 2.14(3) . ?
U6 O13 2.26(2) . ?
U6 O12 2.29(3) 1_666 ?
U6 O1 2.29(3) 1_666 ?
U6 O25 2.45(3) 1_666 ?
U6 U9 3.648(3) 1_665 ?
U6 K1 4.061(9) 1_566 ?
U7 O30 1.88(3) . ?
U7 O19 1.94(4) . ?
U7 O2 2.19(3) . ?
U7 O14 2.26(3) . ?
U7 O4 2.19(3) . ?
U7 O13 2.22(2) . ?
U7 U8 3.643(3) 1_665 ?
U7 U9 4.042(3) 1_565 ?
U7 K5 4.087(10) . ?
U8 O16 1.84(3) . ?
U8 O5 1.99(3) . ?
U8 O11 2.26(3) 1_444 ?
U8 O2 2.27(3) 1_445 ?
U8 O4 2.30(3) 1_445 ?
U8 O7 2.30(3) . ?
U8 O23 2.42(2) 1_445 ?
U8 U10 3.615(3) 1_444 ?
U8 K3 4.013(11) . ?
U9 O28 1.79(3) . ?
U9 O26 1.74(3) . ?
U9 O8 2.34(3) 1_445 ?
U9 O10 2.38(3) 1_545 ?
U9 O19 2.34(4) 1_545 ?
U9 O9 2.44(3) . ?
U9 O3 2.50(2) 1_445 ?
U9 K2A 4.043(9) 1_556 ?
U10 O31 1.75(3) . ?
U10 O27 1.82(4) . ?
U10 O11 2.28(3) . ?
U10 O17 2.38(4) 1_566 ?
U10 O3 2.39(2) 1_455 ?
U10 O5 2.40(3) 1_666 ?
U10 O10 2.52(3) . ?
Mo1 O34 1.67(3) . ?
Mo1 O20 1.87(3) . ?
Mo1 O25 1.89(3) . ?
Mo1 O18 1.93(2) . ?
Mo1 O23 1.95(2) . ?
Mo1 K2A 3.920(10) . ?
Mo1 K1 3.967(9) . ?
K1 O34 2.70(3) . ?
K1 O32 2.75(3) . ?
K1 O24 2.86(3) 1_544 ?
K1 O31 2.97(3) 1_544 ?
K1 O22 2.83(3) 1_655 ?
K1 O33 2.80(3) 1_655 ?
K1 O26 3.09(4) 1_554 ?
K1 K4B 3.38(2) 1_655 ?
K1 K2A 3.859(11) . ?
K1 K4A 3.822(11) 1_655 ?
K2A K2B 2.233(15) . ?
K2A O35 2.55(3) 1_554 ?
K2A O15 2.63(4) 1_654 ?
K2A O26 2.65(4) 1_554 ?
K2A O24 2.65(3) 1_544 ?
K2A OW1 2.72(3) 1_655 ?
K2A O34 2.79(3) . ?
K2A K5 3.908(13) 1_554 ?
K2A K4A 3.881(12) 1_654 ?
K2B O15 2.69(4) 1_654 ?
K2B O5 2.85(3) 1_654 ?
K2B O9 2.83(3) 1_554 ?
K2B O35 2.91(3) 1_554 ?
K2B O6 3.01(3) 1_554 ?
K2B K4A 3.067(15) 1_654 ?
K2B O19 3.04(4) 1_544 ?
K2B O17 3.42(4) 1_554 ?
K2B K3 3.880(11) 1_654 ?
K3 O16 2.74(3) 1_455 ?
K3 O5 2.84(3) . ?
K3 O9 2.83(3) 1_455 ?
K3 O33 2.89(3) 1_445 ?
K3 O2 2.93(3) 1_445 ?
K3 O19 3.18(4) 1_445 ?
K3 O17 3.32(4) 1_455 ?
K4A K4B 1.44(3) . ?
K4A O22 2.79(4) . ?
K4A O31 2.87(3) 1_444 ?
K4A O29 2.99(3) . ?
K4A O32 2.99(3) 1_455 ?
K4A O15 3.04(4) . ?
K4A O35 3.14(3) 1_455 ?
K4A O30 3.19(3) 1_455 ?
K4A O36 3.26(3) 1_455 ?
K4A K5 3.603(12) 1_455 ?
K4B O29 2.43(4) . ?
K4B O30 2.51(4) 1_455 ?
K4B O22 2.72(5) . ?
K4B O32 2.78(4) 1_455 ?
K4B K5 3.27(3) 1_455 ?
K5 O21 2.53(3) . ?
K5 O29 2.71(3) 1_655 ?
K5 O30 2.75(3) . ?
K5 O28 2.70(3) 1_665 ?
K5 O27 2.67(4) 1_655 ?
K5 OW1 2.95(3) 1_656 ?
K5 O35 3.20(3) . ?
